data_7233728
loop_
_publ_author_name
'Molcanov, Kresimir'
'Milasinovic, Valentina'
'Ivic, Nives'
'Stilinovi\'c, Vladimir'
'Kolaric, Dinko'
'Kojic-Prodic, Biserka'

_publ_section_title
;
 Influence of organic cations on stacking of semiquinone radical anions
;
_journal_name_full CrystEngComm
_journal_paper_doi 10.1039/C9CE00919A
_journal_year 2019
_chemical_formula_moiety 'C15 H9 Cl6 N2 O3'
_chemical_formula_sum 'C15 H9 Cl6 Cu0 N2 O3'
_chemical_formula_weight 477.94
_space_group_IT_number 2
_space_group_name_Hall '-P 1'
_space_group_name_H-M_alt 'P -1'
_symmetry_cell_setting triclinic
_symmetry_space_group_name_Hall '-P 1'
_symmetry_space_group_name_H-M 'P -1'
_atom_sites_solution_hydrogens geom
_atom_sites_solution_primary direct
_atom_sites_solution_secondary difmap
_audit_creation_date 2017-02-08T11:43:57-00:00
_audit_creation_method 'WinGX routine CIF_UPDATE'
_audit_update_record
;
2019-06-10 deposited with the CCDC.    2019-09-02 downloaded from the CCDC.
;
_cell_angle_alpha 66.219(5)
_cell_angle_beta 72.013(5)
_cell_angle_gamma 89.522(5)
_cell_formula_units_Z 2
_cell_length_a 9.6014(5)
_cell_length_b 10.0218(6)
_cell_length_c 10.7402(6)
_cell_measurement_reflns_used 4819
_cell_measurement_temperature 293(2)
_cell_measurement_theta_max 75.7258
_cell_measurement_theta_min 4.7692
_cell_volume 891.44(10)
_computing_cell_refinement
;
        CrysAlisPro, Agilent Technologies,
        Version 1.171.36.20 (release 27-06-2012 CrysAlis171 .NET)
        (compiled Jul 11 2012,15:38:31)
;
_computing_data_collection
;
        CrysAlisPro, Agilent Technologies,
        Version 1.171.36.20 (release 27-06-2012 CrysAlis171 .NET)
        (compiled Jul 11 2012,15:38:31)
;
_computing_data_reduction
;
        CrysAlisPro, Agilent Technologies,
        Version 1.171.36.20 (release 27-06-2012 CrysAlis171 .NET)
        (compiled Jul 11 2012,15:38:31)
;
_computing_molecular_graphics 'Ortep-3 for Windows (Farrugia, 1997)'
_computing_publication_material 'WinGX publication routines (Farrugia, 1999)'
_computing_structure_refinement 'SHELXL-97 (Sheldrick, 1997)'
_computing_structure_solution 'SHELXS-97 (Sheldrick, 1997)'
_diffrn_ambient_temperature 293(2)
_diffrn_detector_area_resol_mean 10.4323
_diffrn_measured_fraction_theta_full 0.987
_diffrn_measured_fraction_theta_max 0.987
_diffrn_measurement_device_type 'Xcalibur, Ruby, Nova'
_diffrn_measurement_method '\w scans'
_diffrn_radiation_monochromator graphite
_diffrn_radiation_type CuK\a
_diffrn_radiation_wavelength 1.54184
_diffrn_reflns_av_R_equivalents 0.0333
_diffrn_reflns_av_unetI/netI 0.0348
_diffrn_reflns_limit_h_max 9
_diffrn_reflns_limit_h_min -12
_diffrn_reflns_limit_k_max 12
_diffrn_reflns_limit_k_min -12
_diffrn_reflns_limit_l_max 10
_diffrn_reflns_limit_l_min -13
_diffrn_reflns_number 7801
_diffrn_reflns_theta_full 75.91
_diffrn_reflns_theta_max 75.91
_diffrn_reflns_theta_min 4.77
_exptl_absorpt_coefficient_mu 8.986
_exptl_absorpt_correction_T_max 1
_exptl_absorpt_correction_T_min 0.65319
_exptl_absorpt_correction_type multi-scan
_exptl_absorpt_process_details
;
        CrysAlisPro, Agilent Technologies,
        Version 1.171.36.20 (release 27-06-2012 CrysAlis171 .NET)
        (compiled Jul 11 2012,15:38:31)
        Empirical absorption correction using spherical harmonics,
 implemented in SCALE3 ABSPACK scaling algorithm.
;
_exptl_crystal_colour black
_exptl_crystal_density_diffrn 1.781
_exptl_crystal_density_method 'not measured'
_exptl_crystal_description prism
_exptl_crystal_F_000 478
_exptl_crystal_recrystallization_method 'Re-crystallisation from solvent: acetone'
_exptl_crystal_size_max 0.1
_exptl_crystal_size_mid 0.1
_exptl_crystal_size_min 0.1
_refine_diff_density_max 0.664
_refine_diff_density_min -0.487
_refine_diff_density_rms 0.116
_refine_ls_extinction_method none
_refine_ls_goodness_of_fit_ref 1.07
_refine_ls_hydrogen_treatment mixed
_refine_ls_matrix_type full
_refine_ls_number_parameters 241
_refine_ls_number_reflns 3662
_refine_ls_number_restraints 6
_refine_ls_restrained_S_all 1.07
_refine_ls_R_factor_all 0.0597
_refine_ls_R_factor_gt 0.0574
_refine_ls_shift/su_max 0.004
_refine_ls_shift/su_mean 0
_refine_ls_structure_factor_coef Fsqd
_refine_ls_weighting_details 'calc w=1/[\s^2^(Fo^2^)+(0.1029P)^2^+0.7143P] where P=(Fo^2^+2Fc^2^)/3'
_refine_ls_weighting_scheme calc
_refine_ls_wR_factor_ref 0.177
_reflns_number_gt 3367
_reflns_number_total 3662
_reflns_threshold_expression >2sigma(I)
_cod_data_source_file c9ce00919a2.cif
_cod_data_source_block cl4q_4ampy
_cod_original_cell_volume 891.44(9)
_cod_database_code 7233728

loop_
_symmetry_equiv_pos_as_xyz
'x, y, z'
'-x, -y, -z'

loop_
_atom_site_label
_atom_site_fract_x
_atom_site_fract_y
_atom_site_fract_z
_atom_site_U_iso_or_equiv
_atom_site_adp_type
_atom_site_calc_flag
_atom_site_refinement_flags
_atom_site_occupancy
_atom_site_type_symbol
Cl1 0.62533(10) 0.22167(9) 0.71577(8) 0.0494(2) Uani d . 1 Cl
Cl2 0.90837(8) 0.40072(9) 0.44203(9) 0.0514(2) Uani d . 1 Cl
Cl3 0.56776(10) 0.54946(9) 0.10422(8) 0.0524(3) Uani d . 1 Cl
Cl4 0.28444(8) 0.37288(9) 0.37968(10) 0.0509(2) Uani d . 1 Cl
O1 0.3625(3) 0.2190(3) 0.6379(3) 0.0593(6) Uani d . 1 O
O2 0.8352(3) 0.5353(3) 0.1783(3) 0.0567(6) Uani d . 1 O
C1 0.4694(3) 0.2927(3) 0.5337(3) 0.0375(6) Uani d . 1 C
C2 0.6176(3) 0.3066(3) 0.5444(3) 0.0357(5) Uani d . 1 C
C3 0.7371(3) 0.3827(3) 0.4291(3) 0.0355(5) Uani d . 1 C
C4 0.7275(3) 0.4612(3) 0.2832(3) 0.0378(6) Uani d . 1 C
C5 0.5793(3) 0.4530(3) 0.2726(3) 0.0360(6) Uani d . 1 C
C6 0.4592(3) 0.3764(3) 0.3887(3) 0.0360(6) Uani d . 1 C
Cl5 0.18982(7) -0.02746(8) 0.47005(8) 0.0404(2) Uani d . 1 Cl
Cl6 0.45974(8) 0.17181(8) 0.20078(7) 0.0403(2) Uani d . 1 Cl
O3 0.2721(2) -0.1912(2) 0.7276(2) 0.0392(4) Uani d . 1 O
C7 0.3764(3) -0.1000(3) 0.6231(3) 0.0300(5) Uani d . 1 C
C8 0.3624(3) -0.0133(3) 0.4835(3) 0.0307(5) Uani d . 1 C
C9 0.4786(3) 0.0790(3) 0.3676(3) 0.0301(5) Uani d . 1 C
N1 -0.1383(3) 0.1739(3) 0.9122(3) 0.0483(6) Uani d P 0.5 N
N2 -0.0619(6) -0.2102(5) 0.8571(6) 0.103(2) Uani d P 0.5 N
H2A -0.117 -0.2915 0.919 0.124 Uiso calc PR 0.5 H
H2B 0.0109 -0.2091 0.7856 0.124 Uiso calc PR 0.5 H
C10 -0.0215(3) 0.1724(4) 0.7998(3) 0.0475(7) Uani d D 1 C
H10 0.0421 0.2588 0.7358 0.057 Uiso calc R 1 H
C11 0.0023(4) 0.0488(4) 0.7809(3) 0.0528(8) Uani d . 1 C
H11 0.0829 0.0514 0.7044 0.063 Uiso calc R 1 H
C12 -0.0899(3) -0.0826(3) 0.8723(3) 0.0491(7) Uani d P 0.5 C
C14 -0.2293(4) 0.0430(4) 1.0048(4) 0.0531(8) Uani d D 1 C
H14 -0.3088 0.0406 1.082 0.064 Uiso calc R 1 H
C13 -0.2061(3) -0.0817(4) 0.9862(3) 0.0497(7) Uani d . 1 C
H13 -0.2692 -0.1682 1.0511 0.06 Uiso calc R 1 H
C15 -0.1614(6) 0.3010(6) 0.9335(6) 0.113(2) Uani d P 0.5 C
H15A -0.0875 0.3803 0.8589 0.17 Uiso calc PR 0.5 H
H15B -0.1551 0.2852 1.0258 0.17 Uiso calc PR 0.5 H
H15C -0.2575 0.3255 0.9306 0.17 Uiso calc PR 0.5 H
C15B -0.0619(6) -0.2102(5) 0.8571(6) 0.103(2) Uani d P 0.5 C
H15D 0.0355 -0.1961 0.7895 0.155 Uiso calc PR 0.5 H
H15E -0.1332 -0.2367 0.8222 0.155 Uiso calc PR 0.5 H
H15F -0.0683 -0.2873 0.9488 0.155 Uiso calc PR 0.5 H
C12B -0.1383(3) 0.1739(3) 0.9122(3) 0.0483(6) Uani d PD 0.5 C
N2B -0.1614(6) 0.3010(6) 0.9335(6) 0.113(2) Uani d PD 0.5 N
N1B -0.0899(3) -0.0826(3) 0.8723(3) 0.0491(7) Uani d P 0.5 N
H2C -0.246(3) 0.301(4) 0.986(5) 0.059 Uiso d PD 0.5 H
H2D -0.086(3) 0.362(5) 0.898(6) 0.059 Uiso d PD 0.5 H

loop_
_atom_site_aniso_label
_atom_site_aniso_U_11
_atom_site_aniso_U_22
_atom_site_aniso_U_33
_atom_site_aniso_U_12
_atom_site_aniso_U_13
_atom_site_aniso_U_23
Cl1 0.0627(5) 0.0540(5) 0.0342(4) 0.0048(4) -0.0197(3) -0.0184(3)
Cl2 0.0385(4) 0.0552(5) 0.0630(5) -0.0039(3) -0.0244(3) -0.0218(4)
Cl3 0.0669(5) 0.0456(4) 0.0423(4) -0.0017(3) -0.0286(4) -0.0082(3)
Cl4 0.0343(4) 0.0561(5) 0.0714(6) 0.0103(3) -0.0238(4) -0.0312(4)
O1 0.0369(11) 0.0804(17) 0.0429(12) -0.0068(11) 0.0014(9) -0.0193(12)
O2 0.0452(12) 0.0581(14) 0.0440(12) -0.0181(10) -0.0067(10) -0.0050(10)
C1 0.0332(13) 0.0410(14) 0.0342(13) -0.0002(11) -0.0046(11) -0.0165(12)
C2 0.0400(14) 0.0370(13) 0.0325(12) 0.0018(11) -0.0118(11) -0.0173(11)
C3 0.0341(13) 0.0348(13) 0.0406(14) -0.0001(10) -0.0144(11) -0.0174(11)
C4 0.0358(13) 0.0350(13) 0.0347(13) -0.0077(10) -0.0060(11) -0.0112(11)
C5 0.0414(14) 0.0313(12) 0.0351(13) 0.0002(10) -0.0149(11) -0.0121(10)
C6 0.0327(13) 0.0364(13) 0.0434(14) 0.0044(10) -0.0139(11) -0.0203(11)
Cl5 0.0280(3) 0.0483(4) 0.0468(4) 0.0028(3) -0.0144(3) -0.0203(3)
Cl6 0.0451(4) 0.0426(4) 0.0305(4) 0.0036(3) -0.0151(3) -0.0110(3)
O3 0.0302(9) 0.0440(11) 0.0315(9) -0.0043(8) -0.0008(7) -0.0112(8)
C7 0.0273(12) 0.0298(12) 0.0273(11) -0.0007(9) -0.0022(9) -0.0116(10)
C8 0.0266(11) 0.0328(12) 0.0334(12) 0.0021(9) -0.0082(10) -0.0160(10)
C9 0.0317(12) 0.0295(11) 0.0266(11) 0.0017(9) -0.0071(9) -0.0112(9)
N1 0.0396(14) 0.0536(16) 0.0421(14) -0.0052(12) -0.0026(11) -0.0189(12)
N2 0.094(3) 0.051(2) 0.094(3) 0.010(2) 0.042(3) -0.015(2)
C10 0.0412(15) 0.0535(17) 0.0339(13) -0.0101(13) -0.0028(12) -0.0117(12)
C11 0.0460(16) 0.0599(19) 0.0347(14) -0.0001(14) 0.0026(12) -0.0142(14)
C12 0.0440(15) 0.0499(16) 0.0411(14) 0.0012(12) -0.0026(11) -0.0158(12)
C14 0.0376(15) 0.063(2) 0.0454(16) -0.0065(14) 0.0047(12) -0.0231(15)
C13 0.0358(14) 0.0513(17) 0.0431(15) -0.0030(12) -0.0007(12) -0.0106(13)
C15 0.101(3) 0.100(3) 0.103(4) -0.055(3) 0.054(3) -0.073(3)
C15B 0.094(3) 0.051(2) 0.094(3) 0.010(2) 0.042(3) -0.015(2)
C12B 0.0396(14) 0.0536(16) 0.0421(14) -0.0052(12) -0.0026(11) -0.0189(12)
N2B 0.101(3) 0.100(3) 0.103(4) -0.055(3) 0.054(3) -0.073(3)
N1B 0.0440(15) 0.0499(16) 0.0411(14) 0.0012(12) -0.0026(11) -0.0158(12)

loop_
_atom_type_symbol
_atom_type_description
_atom_type_scat_dispersion_real
_atom_type_scat_dispersion_imag
_atom_type_scat_source
C C 0.0181 0.0091 'International Tables Vol C Tables 4.2.6.8 and 6.1.1.4'
N N 0.0311 0.018 'International Tables Vol C Tables 4.2.6.8 and 6.1.1.4'
O O 0.0492 0.0322 'International Tables Vol C Tables 4.2.6.8 and 6.1.1.4'
H H 0 0 'International Tables Vol C Tables 4.2.6.8 and 6.1.1.4'
Cu Cu -1.9646 0.5888 'International Tables Vol C Tables 4.2.6.8 and 6.1.1.4'
Cl Cl 0.3639 0.7018 'International Tables Vol C Tables 4.2.6.8 and 6.1.1.4'

loop_
_geom_angle_atom_site_label_1
_geom_angle_atom_site_label_2
_geom_angle_atom_site_label_3
_geom_angle
_geom_angle_site_symmetry_1
_geom_angle_site_symmetry_3
O1 C1 C2 122.3(3) . .
O1 C1 C6 122.5(3) . .
C2 C1 C6 115.2(2) . .
C3 C2 C1 122.6(2) . .
C3 C2 Cl1 122.5(2) . .
C1 C2 Cl1 114.9(2) . .
C2 C3 C4 121.9(2) . .
C2 C3 Cl2 122.6(2) . .
C4 C3 Cl2 115.5(2) . .
O2 C4 C5 121.8(3) . .
O2 C4 C3 122.2(3) . .
C5 C4 C3 115.8(2) . .
C6 C5 C4 122.2(2) . .
C6 C5 Cl3 122.2(2) . .
C4 C5 Cl3 115.6(2) . .
C5 C6 C1 122.1(2) . .
C5 C6 Cl4 122.7(2) . .
C1 C6 Cl4 115.1(2) . .
O3 C7 C8 122.7(2) . .
O3 C7 C9 122.3(2) . 2_656
C8 C7 C9 114.9(2) . 2_656
C9 C8 C7 122.5(2) . .
C9 C8 Cl5 120.9(2) . .
C7 C8 Cl5 116.56(19) . .
C8 C9 C7 122.5(2) . 2_656
C8 C9 Cl6 120.9(2) . .
C7 C9 Cl6 116.55(18) 2_656 .
C10 N1 C14 117.3(3) . .
C10 N1 C15 121.3(3) . .
C14 N1 C15 121.4(3) . .
C12 N2 H2A 120 . .
C12 N2 H2B 120 . .
H2A N2 H2B 120 . .
C11 C10 N1 121.3(3) . .
C11 C10 H10 119.4 . .
N1 C10 H10 119.4 . .
C10 C11 C12 121.8(3) . .
C10 C11 H11 119.1 . .
C12 C11 H11 119.1 . .
N2 C12 C13 121.0(3) . .
N2 C12 C11 121.8(3) . .
C13 C12 C11 117.0(3) . .
C13 C14 N1 121.7(3) . .
C13 C14 H14 119.1 . .
N1 C14 H14 119.1 . .
C14 C13 C12 120.9(3) . .
C14 C13 H13 119.5 . .
C12 C13 H13 119.5 . .
N1 C15 H15A 109.5 . .
N1 C15 H15B 109.5 . .
H15A C15 H15B 109.5 . .
N1 C15 H15C 109.5 . .
H15A C15 H15C 109.5 . .
H15B C15 H15C 109.5 . .
N1 C15 H2C 115(2) . .
H15A C15 H2C 131.3 . .
H15B C15 H2C 73 . .
H15C C15 H2C 37.5 . .
N1 C15 H2D 115(3) . .
H15A C15 H2D 24 . .
H15B C15 H2D 86.1 . .
H15C C15 H2D 124.5 . .
H2C C15 H2D 130(3) . .

loop_
_geom_bond_atom_site_label_1
_geom_bond_atom_site_label_2
_geom_bond_site_symmetry_2
_geom_bond_distance
Cl1 C2 . 1.714(3)
Cl2 C3 . 1.710(3)
Cl3 C5 . 1.711(3)
Cl4 C6 . 1.712(3)
O1 C1 . 1.220(4)
O2 C4 . 1.228(3)
C1 C2 . 1.475(4)
C1 C6 . 1.476(4)
C2 C3 . 1.344(4)
C3 C4 . 1.476(4)
C4 C5 . 1.468(4)
C5 C6 . 1.352(4)
Cl5 C8 . 1.719(3)
Cl6 C9 . 1.721(3)
O3 C7 . 1.261(3)
C7 C8 . 1.446(4)
C7 C9 2_656 1.449(4)
C8 C9 . 1.371(4)
C9 C7 2_656 1.449(4)
N1 C10 . 1.375(4)
N1 C14 . 1.380(4)
N1 C15 . 1.387(5)
N2 C12 . 1.367(5)
N2 H2A . 0.86
N2 H2B . 0.86
C10 C11 . 1.341(5)
C10 H10 . 0.93
C11 C12 . 1.386(4)
C11 H11 . 0.93
C12 C13 . 1.382(4)
C14 C13 . 1.348(5)
C14 H14 . 0.93
C13 H13 . 0.93
C15 H15A . 0.96
C15 H15B . 0.96
C15 H15C . 0.96
C15 H2C . 0.837(19)
C15 H2D . 0.836(19)

loop_
_geom_torsion_atom_site_label_1
_geom_torsion_atom_site_label_2
_geom_torsion_atom_site_label_3
_geom_torsion_atom_site_label_4
_geom_torsion
_geom_torsion_site_symmetry_1
_geom_torsion_site_symmetry_4
O1 C1 C2 C3 177.3(3) . .
C6 C1 C2 C3 -3.8(4) . .
O1 C1 C2 Cl1 -4.1(4) . .
C6 C1 C2 Cl1 174.79(19) . .
C1 C2 C3 C4 1.5(4) . .
Cl1 C2 C3 C4 -177.1(2) . .
C1 C2 C3 Cl2 179.2(2) . .
Cl1 C2 C3 Cl2 0.6(4) . .
C2 C3 C4 O2 177.3(3) . .
Cl2 C3 C4 O2 -0.5(4) . .
C2 C3 C4 C5 1.1(4) . .
Cl2 C3 C4 C5 -176.74(19) . .
O2 C4 C5 C6 -177.4(3) . .
C3 C4 C5 C6 -1.1(4) . .
O2 C4 C5 Cl3 1.6(4) . .
C3 C4 C5 Cl3 177.81(19) . .
C4 C5 C6 C1 -1.5(4) . .
Cl3 C5 C6 C1 179.7(2) . .
C4 C5 C6 Cl4 176.8(2) . .
Cl3 C5 C6 Cl4 -2.0(4) . .
O1 C1 C6 C5 -177.3(3) . .
C2 C1 C6 C5 3.8(4) . .
O1 C1 C6 Cl4 4.3(4) . .
C2 C1 C6 Cl4 -174.59(19) . .
O3 C7 C8 C9 -175.9(2) . .
C9 C7 C8 C9 1.6(4) 2_656 .
O3 C7 C8 Cl5 5.8(3) . .
C9 C7 C8 Cl5 -176.74(17) 2_656 .
C7 C8 C9 C7 -1.7(4) . 2_656
Cl5 C8 C9 C7 176.55(18) . 2_656
C7 C8 C9 Cl6 176.10(18) . .
Cl5 C8 C9 Cl6 -5.6(3) . .
C14 N1 C10 C11 0.3(5) . .
C15 N1 C10 C11 178.7(5) . .
N1 C10 C11 C12 0.6(5) . .
C10 C11 C12 N2 -177.0(4) . .
C10 C11 C12 C13 -1.4(5) . .
C10 N1 C14 C13 -0.4(5) . .
C15 N1 C14 C13 -178.8(5) . .
N1 C14 C13 C12 -0.5(6) . .
N2 C12 C13 C14 176.9(5) . .
C11 C12 C13 C14 1.3(5) . .
